data_4300463
_journal_name_full 'Inorganic Chemistry'
_journal_paper_doi 10.1021/ic051297a
_journal_year 2006
_chemical_formula_sum 'C90 H108 Au4 Cl4 N8 O26 P4'
_chemical_formula_weight 2771.39
_space_group_IT_number 14
_symmetry_cell_setting monoclinic
_symmetry_space_group_name_Hall '-P 2ybc'
_symmetry_space_group_name_H-M 'P 1 21/c 1'
_cell_angle_alpha 90.00
_cell_angle_beta 119.0110(9)
_cell_angle_gamma 90.00
_cell_formula_units_Z 2
_cell_length_a 14.6031(3)
_cell_length_b 26.1358(5)
_cell_length_c 14.9999(3)
_cell_measurement_temperature 150(1)
_cell_volume 5006.59(17)
_diffrn_ambient_temperature 150(1)
_exptl_crystal_density_diffrn 1.838
_cod_depositor_comments
;
The following automatic conversions were performed:
'_symmetry_cell_setting' value 'Monoclinic' changed to 'monoclinic'
according to '/home/saulius/struct/CIF-dictionaries/cif_core.dic'
dictionary named 'cif_core.dic' version 2.4.1 from 2010-06-29.

Automatic conversion script
Id: cif_fix_enum 1527 2010-12-29 10:47:43Z saulius 
;
_cod_original_sg_symbol_H-M 'P 21/c'
_cod_database_code 4300463

loop_
_symmetry_equiv_pos_as_xyz
'x, y, z'
'-x, y+1/2, -z+1/2'
'-x, -y, -z'
'x, -y-1/2, z-1/2'

loop_
_atom_site_label
_atom_site_type_symbol
_atom_site_fract_x
_atom_site_fract_y
_atom_site_fract_z
_atom_site_U_iso_or_equiv
_atom_site_adp_type
_atom_site_occupancy
_atom_site_symmetry_multiplicity
_atom_site_calc_flag
_atom_site_refinement_flags
_atom_site_disorder_assembly
_atom_site_disorder_group
Au1 Au 0.17231(2) 0.347659(11) -0.11804(2) 0.03166(14) Uani 1 1 d . . .
Au2 Au 0.60285(3) 0.344526(11) 0.06552(2) 0.03352(15) Uani 1 1 d . . .
P1 P 0.15067(15) 0.31467(7) -0.26421(16) 0.0287(5) Uani 1 1 d . . .
P2 P 0.58989(16) 0.33034(8) -0.08726(16) 0.0311(5) Uani 1 1 d . . .
O1 O 0.3956(4) 0.4603(2) 0.4312(4) 0.0343(14) Uani 1 1 d . . .
O2 O 0.2106(4) 0.5556(2) 0.3925(5) 0.0454(16) Uani 1 1 d . . .
N1 N 0.1961(5) 0.3730(2) 0.0231(5) 0.0310(16) Uani 1 1 d . . .
N2 N 0.2176(5) 0.4576(2) 0.3423(5) 0.0333(17) Uani 1 1 d . . .
H2A H 0.1593 0.4749 0.3224 0.040 Uiso 1 1 calc R . .
N3 N 0.3888(5) 0.5579(2) 0.4869(5) 0.0327(17) Uani 1 1 d . . .
H3A H 0.4465 0.5398 0.5089 0.039 Uiso 1 1 calc R . .
N4 N 0.6081(5) 0.3587(2) 0.2039(5) 0.0353(17) Uani 1 1 d . . .
C1 C 0.2561(6) 0.3436(3) 0.1062(7) 0.035(2) Uani 1 1 d . . .
H1A H 0.2923 0.3150 0.0995 0.042 Uiso 1 1 calc R . .
C2 C 0.2651(6) 0.3547(3) 0.1996(6) 0.035(2) Uani 1 1 d . . .
H2B H 0.3083 0.3340 0.2568 0.042 Uiso 1 1 calc R . .
C3 C 0.2112(6) 0.3962(3) 0.2117(6) 0.0286(19) Uani 1 1 d . . .
C4 C 0.1534(6) 0.4261(3) 0.1267(6) 0.034(2) Uani 1 1 d . . .
H4A H 0.1181 0.4555 0.1320 0.041 Uiso 1 1 calc R . .
C5 C 0.1463(6) 0.4140(3) 0.0356(7) 0.035(2) Uani 1 1 d . . .
H5A H 0.1050 0.4351 -0.0217 0.042 Uiso 1 1 calc R . .
C6 C 0.2124(7) 0.4038(3) 0.3114(7) 0.037(2) Uani 1 1 d . . .
H6A H 0.1485 0.3881 0.3067 0.044 Uiso 1 1 calc R . .
H6B H 0.2735 0.3854 0.3652 0.044 Uiso 1 1 calc R . .
C7 C 0.3096(6) 0.4803(3) 0.4000(6) 0.032(2) Uani 1 1 d . . .
C8 C 0.2966(6) 0.5354(3) 0.4265(6) 0.033(2) Uani 1 1 d . . .
C9 C 0.3969(6) 0.6113(3) 0.5174(7) 0.037(2) Uani 1 1 d . . .
H9A H 0.3383 0.6305 0.4626 0.044 Uiso 1 1 calc R . .
H9B H 0.4629 0.6255 0.5244 0.044 Uiso 1 1 calc R . .
C10 C 0.5528(6) 0.3300(3) 0.2345(7) 0.038(2) Uani 1 1 d . . .
H10A H 0.5140 0.3020 0.1932 0.045 Uiso 1 1 calc R . .
C11 C 0.5495(6) 0.3391(3) 0.3216(6) 0.033(2) Uani 1 1 d . . .
H11A H 0.5094 0.3175 0.3403 0.040 Uiso 1 1 calc R . .
C12 C 0.6050(6) 0.3802(3) 0.3842(6) 0.0295(19) Uani 1 1 d . . .
C13 C 0.6634(7) 0.4092(3) 0.3529(7) 0.046(2) Uani 1 1 d . . .
H13A H 0.7032 0.4371 0.3938 0.056 Uiso 1 1 calc R . .
C14 C 0.6650(7) 0.3986(3) 0.2653(7) 0.048(3) Uani 1 1 d . . .
H14A H 0.7061 0.4192 0.2460 0.058 Uiso 1 1 calc R . .
C15 C 0.2742(5) 0.2908(3) -0.2511(6) 0.0272(18) Uani 1 1 d . . .
H15A H 0.2913 0.2581 -0.2129 0.033 Uiso 1 1 calc R . .
H15B H 0.2642 0.2833 -0.3199 0.033 Uiso 1 1 calc R . .
C16 C 0.3672(6) 0.3269(3) -0.1973(6) 0.033(2) Uani 1 1 d . . .
H16A H 0.3573 0.3571 -0.2410 0.040 Uiso 1 1 calc R . .
H16B H 0.3717 0.3391 -0.1327 0.040 Uiso 1 1 calc R . .
C17 C 0.4676(5) 0.2996(3) -0.1750(6) 0.0301(19) Uani 1 1 d . . .
H17A H 0.4674 0.2944 -0.2405 0.036 Uiso 1 1 calc R . .
H17B H 0.4664 0.2653 -0.1475 0.036 Uiso 1 1 calc R . .
C18 C 0.0680(6) 0.2580(3) -0.3044(6) 0.033(2) Uani 1 1 d . . .
C19 C 0.0272(6) 0.2390(3) -0.2452(8) 0.048(3) Uani 1 1 d . . .
H19A H 0.0402 0.2559 -0.1840 0.058 Uiso 1 1 calc R . .
C20 C -0.0348(7) 0.1936(4) -0.2771(10) 0.068(4) Uani 1 1 d . . .
H20A H -0.0641 0.1803 -0.2375 0.082 Uiso 1 1 calc R . .
C21 C -0.0521(8) 0.1692(4) -0.3645(12) 0.080(5) Uani 1 1 d . . .
H21A H -0.0933 0.1390 -0.3856 0.096 Uiso 1 1 calc R . .
C22 C -0.0107(7) 0.1881(3) -0.4211(10) 0.066(4) Uani 1 1 d . . .
H22A H -0.0229 0.1708 -0.4815 0.080 Uiso 1 1 calc R . .
C23 C 0.0490(6) 0.2323(3) -0.3927(8) 0.047(3) Uani 1 1 d . . .
H23A H 0.0771 0.2450 -0.4337 0.057 Uiso 1 1 calc R . .
C24 C 0.0921(6) 0.3581(3) -0.3727(6) 0.029(2) Uani 1 1 d . . .
C25 C 0.0204(6) 0.3945(3) -0.3728(7) 0.036(2) Uani 1 1 d . . .
H25A H 0.0076 0.3969 -0.3166 0.044 Uiso 1 1 calc R . .
C26 C -0.0318(7) 0.4270(3) -0.4576(7) 0.045(2) Uani 1 1 d . . .
H26A H -0.0812 0.4511 -0.4590 0.053 Uiso 1 1 calc R . .
C27 C -0.0126(7) 0.4245(3) -0.5362(7) 0.047(2) Uani 1 1 d . . .
H27A H -0.0473 0.4473 -0.5920 0.056 Uiso 1 1 calc R . .
C28 C 0.0583(7) 0.3883(4) -0.5368(7) 0.052(3) Uani 1 1 d . . .
H28A H 0.0704 0.3862 -0.5935 0.062 Uiso 1 1 calc R . .
C29 C 0.1109(7) 0.3555(3) -0.4537(7) 0.043(2) Uani 1 1 d . . .
H29A H 0.1597 0.3313 -0.4533 0.051 Uiso 1 1 calc R . .
C30 C 0.5972(6) 0.3898(3) -0.1461(6) 0.034(2) Uani 1 1 d . . .
C31 C 0.5379(7) 0.3990(3) -0.2499(7) 0.043(2) Uani 1 1 d . . .
H31A H 0.4946 0.3727 -0.2940 0.052 Uiso 1 1 calc R . .
C32 C 0.5418(7) 0.4467(3) -0.2898(7) 0.053(3) Uani 1 1 d . . .
H32A H 0.5016 0.4526 -0.3610 0.064 Uiso 1 1 calc R . .
C33 C 0.6024(8) 0.4844(4) -0.2278(8) 0.056(3) Uani 1 1 d . . .
H33A H 0.6060 0.5165 -0.2555 0.067 Uiso 1 1 calc R . .
C34 C 0.6593(8) 0.4760(4) -0.1236(9) 0.066(3) Uani 1 1 d . . .
H34A H 0.6998 0.5031 -0.0801 0.079 Uiso 1 1 calc R . .
C35 C 0.6581(7) 0.4296(3) -0.0825(7) 0.045(2) Uani 1 1 d . . .
H35A H 0.6984 0.4243 -0.0111 0.054 Uiso 1 1 calc R . .
C36 C 0.6889(6) 0.2870(3) -0.0849(7) 0.038(2) Uani 1 1 d . . .
C37 C 0.7327(6) 0.2506(3) -0.0044(7) 0.037(2) Uani 1 1 d . . .
H37A H 0.7162 0.2518 0.0495 0.044 Uiso 1 1 calc R . .
C38 C 0.8000(6) 0.2133(3) -0.0058(8) 0.048(3) Uani 1 1 d . . .
H38A H 0.8307 0.1891 0.0480 0.058 Uiso 1 1 calc R . .
C39 C 0.8215(7) 0.2116(4) -0.0841(9) 0.058(3) Uani 1 1 d . . .
H39A H 0.8655 0.1853 -0.0860 0.069 Uiso 1 1 calc R . .
C40 C 0.7795(7) 0.2481(4) -0.1621(8) 0.060(3) Uani 1 1 d . . .
H40A H 0.7977 0.2475 -0.2149 0.073 Uiso 1 1 calc R . .
C41 C 0.7118(6) 0.2847(3) -0.1624(7) 0.045(2) Uani 1 1 d . . .
H41A H 0.6810 0.3086 -0.2170 0.053 Uiso 1 1 calc R . .
Cl1 Cl 0.09596(15) 0.52272(7) -0.17390(16) 0.0367(5) Uani 1 1 d . . .
O3 O 0.0818(5) 0.5320(2) -0.0888(5) 0.0615(19) Uani 1 1 d . . .
O4 O 0.1675(5) 0.5581(2) -0.1799(5) 0.0569(19) Uani 1 1 d . . .
O5 O 0.1352(6) 0.4722(2) -0.1663(7) 0.077(2) Uani 1 1 d . . .
O6 O 0.0006(5) 0.5260(4) -0.2659(6) 0.100(3) Uani 1 1 d . . .
Cl2 Cl 0.60017(18) 0.78364(8) -0.02201(17) 0.0452(6) Uani 1 1 d . . .
O7 O 0.6073(5) 0.8028(2) 0.0679(4) 0.0442(16) Uani 1 1 d . . .
O8 O 0.4923(5) 0.7870(3) -0.1040(5) 0.079(3) Uani 1 1 d . . .
O9 O 0.6279(6) 0.7306(3) -0.0091(6) 0.091(3) Uani 1 1 d . . .
O10 O 0.6589(7) 0.8145(5) -0.0514(8) 0.120(4) Uani 1 1 d . . .
O11 O -0.1531(9) 0.3556(4) -0.2815(12) 0.148(5) Uani 1 1 d . . .
H11B H -0.2240 0.3605 -0.3129 0.221 Uiso 1 1 d . . .
C42 C -0.0928(9) 0.3790(6) -0.1874(9) 0.089(4) Uani 1 1 d . . .
H42A H -0.0578 0.3514 -0.1367 0.106 Uiso 1 1 calc R . .
H42B H -0.0370 0.3985 -0.1916 0.106 Uiso 1 1 calc R . .
C43 C -0.1382(10) 0.4109(5) -0.1488(10) 0.092(4) Uani 1 1 d . . .
H43A H -0.1089 0.4045 -0.0757 0.137 Uiso 1 1 calc R . .
H43B H -0.2139 0.4049 -0.1835 0.137 Uiso 1 1 calc R . .
H43C H -0.1246 0.4465 -0.1596 0.137 Uiso 1 1 calc R . .
O12 O 0.7037(11) 0.5410(5) 0.2249(12) 0.176(5) Uiso 1 1 d D . .
H12B H 0.7015 0.5283 0.2761 0.264 Uiso 1 1 d . . .
C44 C 0.6177(16) 0.5261(8) 0.1215(14) 0.184(9) Uiso 1 1 d D . .
H44A H 0.5559 0.5223 0.1316 0.221 Uiso 1 1 calc R . .
H44B H 0.6366 0.4909 0.1123 0.221 Uiso 1 1 calc R . .
C45 C 0.572(2) 0.5498(12) 0.0139(19) 0.310(17) Uiso 1 1 d D . .
H45A H 0.5139 0.5285 -0.0349 0.465 Uiso 1 1 calc R . .
H45B H 0.6265 0.5515 -0.0061 0.465 Uiso 1 1 calc R . .
H45C H 0.5461 0.5843 0.0145 0.465 Uiso 1 1 calc R . .
O13 O 0.7405(13) 0.5328(6) 0.4086(14) 0.224(7) Uiso 1 1 d . . .
H13B H 0.6929 0.5374 0.3468 0.336 Uiso 1 1 d . . .
H13C H 0.7501 0.4965 0.3872 0.336 Uiso 1 1 d . . .

loop_
_atom_site_aniso_label
_atom_site_aniso_U_11
_atom_site_aniso_U_22
_atom_site_aniso_U_33
_atom_site_aniso_U_23
_atom_site_aniso_U_13
_atom_site_aniso_U_12
Au1 0.0381(2) 0.0354(2) 0.0221(2) 0.00006(12) 0.01506(17) 0.00159(12)
Au2 0.0407(2) 0.0373(2) 0.0224(2) -0.00453(12) 0.01511(17) -0.00294(13)
P1 0.0297(11) 0.0290(11) 0.0249(12) -0.0002(8) 0.0113(9) 0.0009(8)
P2 0.0293(11) 0.0356(11) 0.0248(12) -0.0041(9) 0.0103(10) -0.0016(8)
O1 0.036(3) 0.035(3) 0.033(4) -0.009(2) 0.018(3) -0.002(2)
O2 0.038(3) 0.053(4) 0.044(4) -0.017(3) 0.019(3) 0.005(3)
N1 0.038(4) 0.031(4) 0.024(4) -0.001(3) 0.015(3) 0.003(3)
N2 0.032(4) 0.039(4) 0.034(4) -0.009(3) 0.021(3) -0.006(3)
N3 0.039(4) 0.031(4) 0.030(4) -0.008(3) 0.019(3) 0.001(3)
N4 0.046(4) 0.034(4) 0.028(4) -0.010(3) 0.020(4) 0.000(3)
C1 0.037(5) 0.040(5) 0.029(5) 0.005(3) 0.016(4) 0.007(3)
C2 0.040(5) 0.041(5) 0.019(5) 0.008(3) 0.011(4) 0.012(3)
C3 0.031(4) 0.033(4) 0.026(5) -0.008(3) 0.017(4) -0.012(3)
C4 0.039(5) 0.031(4) 0.032(5) -0.003(3) 0.016(4) 0.008(3)
C5 0.035(4) 0.034(5) 0.035(5) 0.005(3) 0.017(4) 0.006(3)
C6 0.050(5) 0.036(5) 0.037(5) -0.006(4) 0.030(4) -0.010(4)
C7 0.036(5) 0.032(4) 0.021(4) -0.005(3) 0.008(4) -0.003(4)
C8 0.039(5) 0.035(4) 0.019(4) -0.009(3) 0.011(4) -0.003(4)
C9 0.045(5) 0.032(5) 0.036(5) -0.005(4) 0.022(4) -0.006(3)
C10 0.046(5) 0.033(4) 0.036(5) -0.008(4) 0.021(4) -0.013(4)
C11 0.045(5) 0.033(4) 0.027(5) -0.005(3) 0.021(4) -0.006(3)
C12 0.032(4) 0.029(4) 0.027(5) -0.007(3) 0.014(4) -0.003(3)
C13 0.054(6) 0.047(5) 0.041(6) -0.019(4) 0.025(5) -0.022(4)
C14 0.063(6) 0.053(6) 0.033(6) -0.013(4) 0.027(5) -0.026(5)
C15 0.031(4) 0.032(4) 0.021(4) -0.006(3) 0.015(4) -0.001(3)
C16 0.033(4) 0.041(5) 0.029(5) -0.003(4) 0.018(4) 0.000(3)
C17 0.029(4) 0.037(4) 0.024(4) -0.007(3) 0.013(4) -0.004(3)
C18 0.029(4) 0.034(5) 0.030(5) -0.001(3) 0.010(4) 0.007(3)
C19 0.047(6) 0.046(5) 0.051(6) 0.004(4) 0.023(5) -0.008(4)
C20 0.046(6) 0.051(6) 0.090(10) 0.028(6) 0.019(6) -0.007(5)
C21 0.035(6) 0.023(5) 0.129(13) -0.002(6) -0.003(7) -0.001(4)
C22 0.039(6) 0.033(6) 0.093(10) -0.016(5) 0.004(6) 0.002(4)
C23 0.034(5) 0.038(5) 0.055(7) 0.000(4) 0.011(5) -0.001(4)
C24 0.028(4) 0.032(4) 0.025(5) -0.005(3) 0.010(4) -0.005(3)
C25 0.046(5) 0.041(5) 0.027(5) 0.000(4) 0.022(4) 0.006(4)
C26 0.047(5) 0.048(5) 0.039(6) 0.006(4) 0.022(5) 0.017(4)
C27 0.044(5) 0.057(6) 0.038(6) 0.026(4) 0.020(5) 0.011(4)
C28 0.068(7) 0.073(7) 0.029(6) 0.007(4) 0.034(5) 0.002(5)
C29 0.052(6) 0.056(6) 0.030(5) 0.000(4) 0.028(5) 0.007(4)
C30 0.032(4) 0.040(5) 0.034(5) -0.006(4) 0.018(4) 0.000(3)
C31 0.037(5) 0.061(6) 0.031(5) -0.004(4) 0.016(4) -0.007(4)
C32 0.054(6) 0.059(6) 0.036(6) 0.022(5) 0.014(5) -0.004(5)
C33 0.066(7) 0.058(6) 0.049(7) 0.013(5) 0.032(6) -0.011(5)
C34 0.063(7) 0.051(6) 0.077(9) -0.009(5) 0.029(6) -0.025(5)
C35 0.054(6) 0.055(6) 0.026(5) 0.000(4) 0.019(4) -0.006(4)
C36 0.034(5) 0.045(5) 0.031(5) -0.015(4) 0.012(4) -0.002(4)
C37 0.031(4) 0.038(5) 0.036(5) -0.009(4) 0.013(4) -0.009(4)
C38 0.025(5) 0.045(5) 0.062(7) -0.008(5) 0.012(5) 0.000(4)
C39 0.033(5) 0.057(6) 0.071(8) -0.016(5) 0.016(5) 0.004(4)
C40 0.033(5) 0.082(8) 0.062(8) -0.018(6) 0.020(5) 0.003(5)
C41 0.032(5) 0.063(6) 0.032(6) -0.003(4) 0.010(4) 0.007(4)
Cl1 0.0360(11) 0.0385(11) 0.0304(12) 0.0045(8) 0.0119(10) 0.0022(8)
O3 0.087(5) 0.062(4) 0.051(5) 0.000(3) 0.046(4) 0.003(3)
O4 0.055(4) 0.057(4) 0.064(5) -0.003(3) 0.034(4) -0.015(3)
O5 0.126(7) 0.041(4) 0.105(7) 0.009(4) 0.089(6) 0.022(4)
O6 0.034(4) 0.181(9) 0.056(6) 0.051(5) -0.002(4) -0.013(5)
Cl2 0.0636(15) 0.0461(13) 0.0303(13) -0.0014(9) 0.0261(11) 0.0058(10)
O7 0.071(4) 0.050(4) 0.023(3) -0.007(2) 0.031(3) -0.001(3)
O8 0.065(5) 0.080(5) 0.046(5) -0.005(4) -0.009(4) 0.011(4)
O9 0.119(6) 0.067(5) 0.061(5) -0.017(4) 0.024(5) 0.045(4)
O10 0.093(7) 0.200(11) 0.083(8) -0.013(7) 0.055(6) -0.053(7)
O11 0.098(8) 0.135(9) 0.185(15) -0.012(8) 0.048(9) -0.005(6)
C42 0.062(8) 0.162(14) 0.036(7) 0.005(8) 0.018(6) 0.017(8)
C43 0.097(10) 0.100(10) 0.066(9) -0.003(7) 0.030(8) 0.034(7)

loop_
_geom_bond_atom_site_label_1
_geom_bond_atom_site_label_2
_geom_bond_distance
_geom_bond_site_symmetry_2
_geom_bond_publ_flag
Au1 N1 2.081(7) . ?
Au1 P1 2.231(2) . ?
Au2 N4 2.074(7) . ?
Au2 P2 2.237(2) . ?
P1 C18 1.819(8) . ?
P1 C24 1.821(8) . ?
P1 C15 1.826(7) . ?
P2 C17 1.813(7) . ?
P2 C30 1.816(9) . ?
P2 C36 1.824(9) . ?
O1 C7 1.224(9) . ?
O2 C8 1.224(9) . ?
N1 C5 1.358(10) . ?
N1 C1 1.360(10) . ?
N2 C7 1.335(9) . ?
N2 C6 1.470(9) . ?
N3 C8 1.340(9) . ?
N3 C9 1.455(10) . ?
N4 C10 1.335(11) . ?
N4 C14 1.373(10) . ?
C1 C2 1.373(12) . ?
C2 C3 1.402(11) . ?
C3 C4 1.379(11) . ?
C3 C6 1.500(12) . ?
C4 C5 1.357(12) . ?
C7 C8 1.528(11) . ?
C9 C12 1.506(12) 3_666 ?
C10 C11 1.351(12) . ?
C11 C12 1.396(10) . ?
C12 C13 1.381(12) . ?
C12 C9 1.506(12) 3_666 ?
C13 C14 1.355(13) . ?
C15 C16 1.525(10) . ?
C16 C17 1.516(10) . ?
C18 C19 1.380(12) . ?
C18 C23 1.387(12) . ?
C19 C20 1.426(13) . ?
C20 C21 1.367(18) . ?
C21 C22 1.351(18) . ?
C22 C23 1.384(12) . ?
C24 C29 1.370(12) . ?
C24 C25 1.414(11) . ?
C25 C26 1.407(11) . ?
C26 C27 1.339(13) . ?
C27 C28 1.406(13) . ?
C28 C29 1.397(12) . ?
C30 C31 1.387(12) . ?
C30 C35 1.400(11) . ?
C31 C32 1.396(12) . ?
C32 C33 1.348(13) . ?
C33 C34 1.386(14) . ?
C34 C35 1.365(13) . ?
C36 C41 1.358(13) . ?
C36 C37 1.421(12) . ?
C37 C38 1.392(12) . ?
C38 C39 1.356(14) . ?
C39 C40 1.400(14) . ?
C40 C41 1.375(12) . ?
Cl1 O3 1.409(7) . ?
Cl1 O6 1.409(7) . ?
Cl1 O5 1.423(6) . ?
Cl1 O4 1.431(6) . ?
Cl2 O10 1.395(9) . ?
Cl2 O7 1.393(6) . ?
Cl2 O9 1.431(7) . ?
Cl2 O8 1.458(6) . ?
O11 C42 1.391(16) . ?
C42 C43 1.358(16) . ?
O12 C44 1.499(9) . ?
C44 C45 1.545(10) . ?
